data_7720203
loop_
_publ_author_name
'Topi&#x107;, Edi'
'Sarjanovi&#x107;, Josipa'
'Kuzman, Dino'
'Cocut, Andrea'
'Hrenar, Tomica'
'Pisk, Jana'
'Vrdoljak, Vi&#x161;nja'

_publ_section_title
;
 Nicotinoyl hydrazone-directed vanadium assemblies: metallosupramolecular
 isomerism, polymorphism, and catalytic oxidation performance.
;
_journal_issue 10
_journal_name_full 'Dalton transactions (Cambridge, England : 2003)'
_journal_page_first 4237
_journal_page_last 4249
_journal_paper_doi 10.1039/d5dt03088a
_journal_volume 55
_journal_year 2026
_chemical_formula_moiety '0.5(C34 H36 N6 O10 V2)'
_chemical_formula_sum 'C17 H18 N3 O5 V'
_chemical_formula_weight 395.28
_chemical_name_systematic
'oxo-n-propoxo-[N''-(2-oxo-3-methoxybenzylidene)nicotinoylhydrazonato]vanadium(v) polymer form alpha'
_space_group_crystal_system orthorhombic
_space_group_IT_number 61
_space_group_name_Hall '-P 2ac 2ab'
_space_group_name_H-M_alt 'P b c a'
_atom_sites_solution_hydrogens geom
_audit_creation_date 2025-09-08
_audit_creation_method
;
Olex2 1.5
(compiled 2025.07.13 svn.rb7424aed for OlexSys, GUI svn.r7314)
;
_audit_update_record
;
2025-12-22 deposited with the CCDC.	2026-02-17 downloaded from the CCDC.
;
_cell_angle_alpha 90
_cell_angle_beta 90
_cell_angle_gamma 90
_cell_formula_units_Z 16
_cell_length_a 15.7460(2)
_cell_length_b 13.50300(10)
_cell_length_c 34.1126(4)
_cell_measurement_reflns_used 12497
_cell_measurement_temperature 293(2)
_cell_measurement_theta_max 75.8820
_cell_measurement_theta_min 3.8190
_cell_volume 7252.96(14)
_computing_cell_refinement 'CrysAlisPro 1.171.42.53a (Rigaku OD, 2022)'
_computing_data_collection 'CrysAlisPro 1.171.42.53a (Rigaku OD, 2022)'
_computing_data_reduction 'CrysAlisPro 1.171.42.53a (Rigaku OD, 2022)'
_computing_molecular_graphics 'Olex2 1.5 (Dolomanov et al., 2009)'
_computing_publication_material 'Olex2 1.5 (Dolomanov et al., 2009)'
_computing_structure_refinement 'SHELXL 2019/3 (Sheldrick, 2015)'
_computing_structure_solution 'SHELXT 2018/2 (Sheldrick, 2018)'
_diffrn_ambient_temperature 293(2)
_diffrn_detector 'Hybrid Pixel Array Detector'
_diffrn_detector_area_resol_mean 10.0000
_diffrn_detector_type HyPix
_diffrn_measured_fraction_theta_full 0.996
_diffrn_measured_fraction_theta_max 0.957
_diffrn_measurement_details
;
List of Runs (angles in degrees, time in seconds):

  # Type    Start    End  Width  t~exp~   \w     \q     \k     \f   Frames
#--------------------------------------------------------------------------
  1  \w   -117.00 -45.00   0.50    2.50    --  -46.93 -51.00   4.00  144
  2  \w    -58.00 -33.00   0.50    9.00    --  -86.25  51.00 150.00   50
  3  \w   -145.00-120.00   0.50    9.00    --  -86.25-101.00 138.00   50
  4  \w     89.00 174.00   0.50    9.00    --  106.38  77.00  -4.00  170
  5  \w   -118.00 -92.00   0.50    2.50    --  -46.93-125.00-180.00   52
  6  \w     -4.00  26.00   0.50    2.50    --  -46.93  19.00 150.00   60
  7  \w    -22.00  21.00   0.50    2.50    --   46.93 -19.00-150.00   86
  8  \w    -40.00 -14.00   0.50    9.00    --  -86.25  38.00  90.00   52
  9  \w     89.00 162.00   0.50    9.00    --  106.38  77.00-120.00  146
 10  \w     34.00  68.00   0.50    9.00    --  106.38 -77.00-180.00   68
 11  \w     34.00  59.00   0.50    9.00    --  106.38 -57.00  30.00   50
 12  \w     34.00  72.00   0.50    9.00    --  106.38 -77.00 150.00   76
 13  \w     79.00 104.00   0.50    9.00    --  106.38 -77.00-180.00   50
 14  \w     34.00 105.00   0.50    9.00    --  106.38 -77.00  30.00  142
 15  \w     39.00  64.00   0.50    9.00    --  106.38 -57.00 -90.00   50
;
_diffrn_measurement_device 'four-circle diffractometer'
_diffrn_measurement_device_type 'XtaLAB Synergy, Dualflex, HyPix'
_diffrn_measurement_method '\w scans'
_diffrn_orient_matrix_type 'CrysAlisPro convention (1999,Acta A55,543-557)'
_diffrn_orient_matrix_UB_11 0.0118563000
_diffrn_orient_matrix_UB_12 0.0388396000
_diffrn_orient_matrix_UB_13 -0.0421107000
_diffrn_orient_matrix_UB_21 0.0619050000
_diffrn_orient_matrix_UB_22 -0.0856104000
_diffrn_orient_matrix_UB_23 -0.0086523000
_diffrn_orient_matrix_UB_31 -0.0748225000
_diffrn_orient_matrix_UB_32 -0.0646416000
_diffrn_orient_matrix_UB_33 -0.0138447000
_diffrn_radiation_monochromator mirror
_diffrn_radiation_probe x-ray
_diffrn_radiation_type 'Cu K\a'
_diffrn_radiation_wavelength 1.54184
_diffrn_reflns_av_R_equivalents 0.0310
_diffrn_reflns_av_unetI/netI 0.0282
_diffrn_reflns_Laue_measured_fraction_full 0.996
_diffrn_reflns_Laue_measured_fraction_max 0.957
_diffrn_reflns_limit_h_max 19
_diffrn_reflns_limit_h_min -19
_diffrn_reflns_limit_k_max 12
_diffrn_reflns_limit_k_min -16
_diffrn_reflns_limit_l_max 43
_diffrn_reflns_limit_l_min -43
_diffrn_reflns_number 29109
_diffrn_reflns_point_group_measured_fraction_full 0.996
_diffrn_reflns_point_group_measured_fraction_max 0.957
_diffrn_reflns_theta_full 67.684
_diffrn_reflns_theta_max 77.337
_diffrn_reflns_theta_min 3.821
_diffrn_source 'micro-focus sealed X-ray tube'
_diffrn_source_type 'PhotonJet (Cu) X-ray Source'
_exptl_absorpt_coefficient_mu 4.871
_exptl_absorpt_correction_T_max 1.00000
_exptl_absorpt_correction_T_min 0.69900
_exptl_absorpt_correction_type multi-scan
_exptl_absorpt_process_details
;
CrysAlisPro 1.171.42.53a (Rigaku Oxford Diffraction, 2022)
Empirical absorption correction using spherical harmonics,
implemented in SCALE3 ABSPACK scaling algorithm.
;
_exptl_crystal_colour yellow
_exptl_crystal_colour_primary yellow
_exptl_crystal_density_diffrn 1.448
_exptl_crystal_description block
_exptl_crystal_F_000 3264
_exptl_crystal_size_max 0.05
_exptl_crystal_size_mid 0.05
_exptl_crystal_size_min 0.03
_refine_diff_density_max 0.578
_refine_diff_density_min -0.491
_refine_diff_density_rms 0.053
_refine_ls_extinction_method none
_refine_ls_goodness_of_fit_ref 1.051
_refine_ls_hydrogen_treatment constr
_refine_ls_matrix_type full
_refine_ls_number_parameters 492
_refine_ls_number_reflns 7363
_refine_ls_number_restraints 73
_refine_ls_restrained_S_all 1.064
_refine_ls_R_factor_all 0.0549
_refine_ls_R_factor_gt 0.0452
_refine_ls_shift/su_max 0.002
_refine_ls_shift/su_mean 0.000
_refine_ls_structure_factor_coef Fsqd
_refine_ls_weighting_details 'w=1/[\s^2^(Fo^2^)+(0.0819P)^2^+2.4504P] where P=(Fo^2^+2Fc^2^)/3'
_refine_ls_weighting_scheme calc
_refine_ls_wR_factor_gt 0.1316
_refine_ls_wR_factor_ref 0.1398
_reflns_Friedel_coverage 0.000
_reflns_number_gt 6071
_reflns_number_total 7363
_reflns_threshold_expression 'I > 2\s(I)'
_cod_data_source_file d5dt03088a2.cif
_cod_data_source_block 3alpha
_cod_depositor_comments 'Adding full bibliography for 7720194--7720204.cif.'
_cod_database_code 7720203
_shelx_shelxl_version_number 2019/3
_chemical_oxdiff_formula 'V C N O'
_chemical_oxdiff_usercomment ' '
_shelx_space_group_comment
;
The symmetry employed for this shelxl refinement is uniquely defined
by the following loop, which should always be used as a source of
symmetry information in preference to the above space-group names.
They are only intended as comments.
;
_shelx_estimated_absorpt_t_max 0.868
_shelx_estimated_absorpt_t_min 0.793
_olex2_refinement_description
;
1. Fixed Uiso
 At 1.2 times of:
  All C(H) groups, All C(H,H) groups
 At 1.5 times of:
  All C(H,H,H) groups
2. Restrained distances
 O4-C15
 1.5 with sigma of 0.02
 O4-C18
 1.5 with sigma of 0.02
 C19-O4
 2.3 with sigma of 0.02
 H17A-O4
 2.85 with sigma of 0.02
 C15-C17
 2.54 with sigma of 0.04
 C17A-C15A
 2.54 with sigma of 0.04
 C18-C20
 2.54 with sigma of 0.04
 C15-C16 \\sim C16-C17
 with sigma of 0.02
 C17A-C16A \\sim C16A-C15A
 with sigma of 0.02
 C18-C19 \\sim C19-C20
 with sigma of 0.02
3. Uiso/Uaniso restraints and constraints
C15 \\sim C16 \\sim C17: within 2A with sigma of 0.04 and sigma for terminal
atoms of 0.08 within 2A
C17A \\sim C16A \\sim C15A: within 2A with sigma of 0.04 and sigma for terminal
atoms of 0.08 within 2A
C18 \\sim C19 \\sim C20: within 2A with sigma of 0.04 and sigma for terminal
atoms of 0.08 within 2A
4. Rigid body (RIGU) restrains
 C15, C16, C17
 with sigma for 1-2 distances of 0.004 and sigma for 1-3 distances of 0.004
 C17A, C16A, C15A
 with sigma for 1-2 distances of 0.004 and sigma for 1-3 distances of 0.004
 C18, C19, C20
 with sigma for 1-2 distances of 0.004 and sigma for 1-3 distances of 0.004
5. Others
 Fixed Sof: C15(0.5) H15A(0.5) H15B(0.5) C16(0.5) H16A(0.5) H16B(0.5) C17(0.5)
 H17A(0.5) H17B(0.5) H17C(0.5) C18(0.5) H18A(0.5) H18B(0.5) C19(0.5) H19A(0.5)
 H19B(0.5) C20(0.5) H20A(0.5) H20B(0.5) H20C(0.5)
6.a Free rotating group:
 C15(C16,C17), C17A(C16A,C15A), C18(C19,C20)
6.b Secondary CH2 refined with riding coordinates:
 C15(H15A,H15B), C16(H16A,H16B), C16A(H16C,H16D), C15A(H15C,H15D), C18(H18A,
 H18B), C19(H19A,H19B)
6.c Aromatic/amide H refined with riding coordinates:
 C2(H2), C13(H13), C10A(H10A), C10(H10), C11(H11), C8(H8), C12(H12),
 C13A(H13A), C11A(H11A), C6(H6), C7(H7), C2A(H2A), C12A(H12A), C8A(H8A),
 C7A(H7A), C6A(H6A)
6.d Idealised Me refined as rotating group:
 C14(H14A,H14B,H14C), C14A(H14D,H14E,H14F), C17(H17A,H17B,H17C), C17A(H17D,
 H17E,H17F), C20(H20A,H20B,H20C)
;
_olex2_submission_special_instructions 'No special instructions were received'
_oxdiff_exptl_absorpt_empirical_details
;
Empirical correction (ABSPACK) includes:
- Absorption correction using spherical harmonics
- Frame scaling
- Detector area scaling
;
_oxdiff_exptl_absorpt_empirical_full_max 1.259
_oxdiff_exptl_absorpt_empirical_full_min 0.772

loop_
_space_group_symop_operation_xyz
'x, y, z'
'-x+1/2, -y, z+1/2'
'-x, y+1/2, -z+1/2'
'x+1/2, -y+1/2, -z'
'-x, -y, -z'
'x-1/2, y, -z-1/2'
'x, -y-1/2, z-1/2'
'-x-1/2, y-1/2, z'

loop_
_atom_site_label
_atom_site_type_symbol
_atom_site_fract_x
_atom_site_fract_y
_atom_site_fract_z
_atom_site_U_iso_or_equiv
_atom_site_adp_type
_atom_site_occupancy
_atom_site_site_symmetry_order
_atom_site_calc_flag
_atom_site_refinement_flags_posn
_atom_site_refinement_flags_adp
_atom_site_refinement_flags_occupancy
_atom_site_disorder_assembly
_atom_site_disorder_group
V1A V 0.85587(3) 0.64740(3) 0.66804(2) 0.04783(13) Uani 1 1 d . . . . .
V1 V 0.40012(3) 0.67718(4) 0.57309(2) 0.05007(14) Uani 1 1 d . . . . .
O1 O 0.52160(11) 0.66415(13) 0.58534(5) 0.0486(4) Uani 1 1 d . . . . .
O1A O 0.95060(10) 0.70864(12) 0.63941(5) 0.0508(4) Uani 1 1 d . . . . .
O2 O 0.30029(11) 0.63342(14) 0.54993(5) 0.0519(4) Uani 1 1 d . . . . .
O2A O 0.74306(12) 0.64405(15) 0.68379(6) 0.0587(5) Uani 1 1 d . . . . .
O4A O 0.87691(12) 0.52893(14) 0.64781(6) 0.0609(5) Uani 1 1 d . . . . .
N2 N 0.45663(12) 0.62774(15) 0.52089(5) 0.0436(4) Uani 1 1 d . . . . .
O3 O 0.13587(12) 0.62850(18) 0.53749(7) 0.0706(6) Uani 1 1 d . . . . .
N3 N 0.78527(12) 0.66071(15) 0.60446(6) 0.0471(4) Uani 1 1 d . . . . .
N1 N 0.54504(12) 0.62448(16) 0.52089(6) 0.0487(5) Uani 1 1 d . . . . .
N3A N 1.09475(12) 0.99217(16) 0.58871(6) 0.0482(4) Uani 1 1 d . . . . .
O5A O 0.89972(13) 0.64024(18) 0.70979(7) 0.0708(6) Uani 1 1 d . . . . .
O5 O 0.39959(15) 0.78963(16) 0.55884(8) 0.0768(6) Uani 1 1 d . . . . .
N2A N 0.83677(13) 0.80424(17) 0.67135(6) 0.0522(5) Uani 1 1 d . . . . .
N1A N 0.89695(13) 0.86322(16) 0.65225(7) 0.0551(5) Uani 1 1 d . . . . .
C9 C 0.66514(15) 0.65099(16) 0.56155(7) 0.0433(5) Uani 1 1 d . . . . .
O4 O 0.37071(16) 0.6842(2) 0.62237(6) 0.0891(8) Uani 1 1 d D . . . .
C1 C 0.57193(15) 0.64677(16) 0.55576(7) 0.0441(5) Uani 1 1 d . . . . .
C3 C 0.33074(15) 0.60791(17) 0.48187(7) 0.0451(5) Uani 1 1 d . . . . .
C4 C 0.27428(15) 0.62067(17) 0.51310(7) 0.0441(5) Uani 1 1 d . . . . .
C1A C 0.95411(14) 0.80493(18) 0.63762(7) 0.0461(5) Uani 1 1 d . . . . .
C2 C 0.42068(15) 0.60779(18) 0.48802(7) 0.0458(5) Uani 1 1 d . . . . .
H2 H 0.455359 0.592250 0.466828 0.055 Uiso 1 1 calc R U . . .
C13 C 0.71883(16) 0.64738(17) 0.52906(7) 0.0482(5) Uani 1 1 d . . . . .
H13 H 0.696621 0.643118 0.503853 0.058 Uiso 1 1 calc R U . . .
C10A C 1.02952(14) 0.94903(19) 0.60744(7) 0.0460(5) Uani 1 1 d . . . . .
H10A H 0.982916 0.987863 0.614087 0.055 Uiso 1 1 calc R U . . .
C9A C 1.02817(15) 0.84928(18) 0.61739(7) 0.0458(5) Uani 1 1 d . . . . .
C10 C 0.70107(14) 0.65852(17) 0.59848(7) 0.0447(5) Uani 1 1 d . . . . .
H10 H 0.665235 0.662228 0.620104 0.054 Uiso 1 1 calc R U . . .
C5 C 0.18582(16) 0.61722(18) 0.50552(8) 0.0511(6) Uani 1 1 d . . . . .
C11 C 0.83512(17) 0.65656(19) 0.57275(8) 0.0514(6) Uani 1 1 d . . . . .
H11 H 0.893619 0.658037 0.576460 0.062 Uiso 1 1 calc R U . . .
C8 C 0.29967(17) 0.59423(18) 0.44344(7) 0.0517(6) Uani 1 1 d . . . . .
H8 H 0.337274 0.585872 0.422685 0.062 Uiso 1 1 calc R U . . .
O3A O 0.62739(17) 0.5548(2) 0.72482(10) 0.1073(10) Uani 1 1 d . . . . .
C12 C 0.80496(17) 0.65023(19) 0.53494(8) 0.0515(6) Uani 1 1 d . . . . .
H12 H 0.842254 0.647938 0.513821 0.062 Uiso 1 1 calc R U . . .
C4A C 0.70285(16) 0.6988(2) 0.71017(9) 0.0612(7) Uani 1 1 d . . . . .
C13A C 1.09790(17) 0.7921(2) 0.60799(10) 0.0624(7) Uani 1 1 d . . . . .
H13A H 1.099172 0.725045 0.614168 0.075 Uiso 1 1 calc R U . . .
C11A C 1.16155(17) 0.9351(2) 0.58019(9) 0.0612(7) Uani 1 1 d . . . . .
H11A H 1.207526 0.964035 0.567459 0.073 Uiso 1 1 calc R U . . .
C6 C 0.15759(17) 0.6044(2) 0.46755(9) 0.0576(6) Uani 1 1 d . . . . .
H6 H 0.099533 0.603166 0.462558 0.069 Uiso 1 1 calc R U . . .
C7 C 0.21384(19) 0.5933(2) 0.43687(8) 0.0591(7) Uani 1 1 d . . . . .
H7 H 0.193337 0.585202 0.411511 0.071 Uiso 1 1 calc R U . . .
C2A C 0.78270(19) 0.8500(2) 0.69242(10) 0.0666(7) Uani 1 1 d . . . . .
H2A H 0.784115 0.918836 0.692903 0.080 Uiso 1 1 calc R U . . .
C3A C 0.71949(19) 0.7996(3) 0.71553(10) 0.0681(8) Uani 1 1 d . . . . .
C12A C 1.1660(2) 0.8365(2) 0.58915(12) 0.0743(9) Uani 1 1 d . . . . .
H12A H 1.214024 0.799767 0.582716 0.089 Uiso 1 1 calc R U . . .
C5A C 0.6383(2) 0.6536(3) 0.73243(12) 0.0781(9) Uani 1 1 d . . . . .
C8A C 0.6729(3) 0.8546(3) 0.74374(13) 0.0949(12) Uani 1 1 d . . . . .
H8A H 0.683742 0.921703 0.747406 0.114 Uiso 1 1 calc R U . . .
C7A C 0.6114(3) 0.8077(4) 0.76561(15) 0.1076(15) Uani 1 1 d . . . . .
H7A H 0.581800 0.842917 0.784634 0.129 Uiso 1 1 calc R U . . .
C6A C 0.5933(3) 0.7089(4) 0.75957(14) 0.1035(14) Uani 1 1 d . . . . .
H6A H 0.550241 0.678956 0.773977 0.124 Uiso 1 1 calc R U . . .
C14 C 0.0477(2) 0.6296(4) 0.53170(15) 0.1106(16) Uani 1 1 d . . . . .
H14A H 0.033389 0.680121 0.513046 0.166 Uiso 1 1 calc R U . . .
H14B H 0.019782 0.643042 0.556139 0.166 Uiso 1 1 calc R U . . .
H14C H 0.029624 0.566309 0.521953 0.166 Uiso 1 1 calc R U . . .
C14A C 0.5574(4) 0.5056(4) 0.7398(2) 0.161(3) Uani 1 1 d . . . . .
H14D H 0.555562 0.439609 0.729298 0.241 Uiso 1 1 calc R U . . .
H14E H 0.506637 0.540396 0.732505 0.241 Uiso 1 1 calc R U . . .
H14F H 0.561532 0.502596 0.767803 0.241 Uiso 1 1 calc R U . . .
C15 C 0.3980(7) 0.6593(9) 0.6598(2) 0.129(4) Uani 0.5 1 d DG U P A 1
H15A H 0.446296 0.699466 0.667405 0.155 Uiso 0.5 1 calc R U P A 1
H15B H 0.414201 0.590029 0.660961 0.155 Uiso 0.5 1 calc R U P A 1
C16 C 0.3221(10) 0.6794(12) 0.6867(3) 0.181(7) Uani 0.5 1 d DG U P A 1
H16A H 0.336294 0.659436 0.713183 0.217 Uiso 0.5 1 calc R U P A 1
H16B H 0.310438 0.749976 0.686974 0.217 Uiso 0.5 1 calc R U P A 1
C17 C 0.2423(9) 0.624(2) 0.6734(7) 0.337(17) Uani 0.5 1 d DG U P A 1
H17A H 0.207341 0.667415 0.658070 0.506 Uiso 0.5 1 calc DR U P A 1
H17B H 0.211176 0.602068 0.696013 0.506 Uiso 0.5 1 calc R U P A 1
H17C H 0.258409 0.567755 0.657907 0.506 Uiso 0.5 1 calc R U P A 1
C17A C 1.0725(3) 0.4929(5) 0.6320(3) 0.202(4) Uani 1 1 d DG U . B 2
H17D H 1.086456 0.519885 0.606791 0.302 Uiso 1 1 calc R U . B 2
H17E H 1.119913 0.455611 0.641807 0.302 Uiso 1 1 calc R U . B 2
H17F H 1.059755 0.545857 0.649853 0.302 Uiso 1 1 calc R U . B 2
C16A C 0.9952(3) 0.4249(4) 0.62823(15) 0.164(3) Uani 1 1 d DG U . B 2
H16C H 0.970609 0.432831 0.602336 0.197 Uiso 1 1 calc R U . B 2
H16D H 1.013271 0.356611 0.630898 0.197 Uiso 1 1 calc R U . B 2
C15A C 0.9275(3) 0.4474(3) 0.65916(13) 0.1005(13) Uani 1 1 d DG U . B 2
H15C H 0.891681 0.389699 0.662762 0.121 Uiso 1 1 calc R U . B 2
H15D H 0.954866 0.461898 0.683986 0.121 Uiso 1 1 calc R U . B 2
C18 C 0.3321(11) 0.7294(10) 0.6531(3) 0.179(6) Uani 0.5 1 d DG U P A 2
H18A H 0.271040 0.731348 0.649250 0.215 Uiso 0.5 1 calc R U P A 2
H18B H 0.352739 0.796620 0.656110 0.215 Uiso 0.5 1 calc R U P A 2
C19 C 0.3545(14) 0.6671(18) 0.6891(4) 0.309(13) Uani 0.5 1 d DG U P A 2
H19A H 0.413279 0.646233 0.687318 0.371 Uiso 0.5 1 calc R U P A 2
H19B H 0.348538 0.707460 0.712486 0.371 Uiso 0.5 1 calc R U P A 2
C20 C 0.2977(16) 0.5756(13) 0.6929(6) 0.250(11) Uani 0.5 1 d DG U P A 2
H20A H 0.248484 0.591796 0.708210 0.375 Uiso 0.5 1 calc R U P A 2
H20B H 0.328745 0.523424 0.705578 0.375 Uiso 0.5 1 calc R U P A 2
H20C H 0.280348 0.554142 0.667302 0.375 Uiso 0.5 1 calc R U P A 2

loop_
_atom_site_aniso_label
_atom_site_aniso_U_11
_atom_site_aniso_U_22
_atom_site_aniso_U_33
_atom_site_aniso_U_23
_atom_site_aniso_U_13
_atom_site_aniso_U_12
V1A 0.0403(2) 0.0520(2) 0.0512(3) 0.00438(17) -0.00374(17) -0.00802(16)
V1 0.0472(2) 0.0613(3) 0.0417(2) -0.01061(18) -0.00542(17) 0.01403(19)
O1 0.0444(8) 0.0588(10) 0.0425(8) -0.0053(7) -0.0042(7) 0.0030(7)
O1A 0.0384(8) 0.0470(9) 0.0670(11) 0.0005(8) 0.0013(7) -0.0059(7)
O2 0.0447(9) 0.0660(11) 0.0450(9) -0.0037(7) -0.0037(7) 0.0124(7)
O2A 0.0478(9) 0.0766(12) 0.0517(10) -0.0017(9) 0.0056(8) -0.0153(8)
O4A 0.0585(10) 0.0504(10) 0.0738(13) 0.0073(9) -0.0046(9) -0.0014(8)
N2 0.0434(10) 0.0487(10) 0.0387(9) -0.0022(8) -0.0021(8) 0.0039(8)
O3 0.0452(10) 0.0947(15) 0.0720(13) -0.0074(11) 0.0002(9) 0.0051(10)
N3 0.0413(10) 0.0518(11) 0.0481(11) -0.0002(8) -0.0014(8) -0.0049(8)
N1 0.0412(10) 0.0602(12) 0.0447(11) -0.0051(9) -0.0022(8) -0.0007(9)
N3A 0.0424(10) 0.0549(12) 0.0472(11) 0.0008(9) 0.0011(8) -0.0056(8)
O5A 0.0644(12) 0.0859(15) 0.0620(13) 0.0108(10) -0.0142(10) -0.0127(10)
O5 0.0828(15) 0.0573(12) 0.0904(16) -0.0151(11) -0.0235(12) 0.0167(10)
N2A 0.0441(10) 0.0573(12) 0.0550(12) 0.0003(9) 0.0061(9) -0.0057(9)
N1A 0.0483(11) 0.0517(12) 0.0654(14) -0.0005(10) 0.0110(10) -0.0066(9)
C9 0.0433(11) 0.0388(11) 0.0479(12) 0.0026(9) -0.0034(10) -0.0020(9)
O4 0.0862(16) 0.137(2) 0.0439(11) -0.0215(12) -0.0001(10) 0.0377(15)
C1 0.0448(12) 0.0409(11) 0.0465(12) 0.0009(9) -0.0029(10) 0.0010(9)
C3 0.0486(12) 0.0413(11) 0.0454(12) 0.0019(9) -0.0052(10) 0.0013(9)
C4 0.0458(12) 0.0389(11) 0.0476(13) 0.0019(9) -0.0064(10) 0.0059(9)
C1A 0.0384(11) 0.0497(13) 0.0501(13) -0.0013(10) -0.0043(10) -0.0066(9)
C2 0.0502(12) 0.0494(12) 0.0378(11) -0.0022(9) 0.0001(10) 0.0017(10)
C13 0.0543(13) 0.0477(13) 0.0426(12) 0.0020(9) -0.0009(10) -0.0022(10)
C10A 0.0380(11) 0.0516(13) 0.0483(12) -0.0023(10) -0.0013(9) -0.0039(10)
C9A 0.0390(11) 0.0510(13) 0.0474(12) -0.0027(10) -0.0018(9) -0.0061(9)
C10 0.0406(11) 0.0464(12) 0.0472(12) 0.0030(9) 0.0012(9) -0.0036(9)
C5 0.0451(12) 0.0457(12) 0.0626(15) 0.0011(11) -0.0048(11) 0.0032(10)
C11 0.0412(12) 0.0565(14) 0.0564(14) 0.0000(11) 0.0051(11) -0.0059(10)
C8 0.0623(15) 0.0483(13) 0.0445(13) 0.0016(10) -0.0082(11) -0.0041(11)
O3A 0.0881(17) 0.099(2) 0.134(3) -0.0025(18) 0.0525(17) -0.0313(15)
C12 0.0513(14) 0.0535(14) 0.0498(13) 0.0014(10) 0.0084(11) -0.0034(10)
C4A 0.0440(13) 0.082(2) 0.0578(16) 0.0089(14) 0.0035(11) -0.0020(13)
C13A 0.0515(14) 0.0526(15) 0.083(2) 0.0061(13) 0.0101(13) 0.0022(12)
C11A 0.0446(13) 0.0646(17) 0.0743(18) 0.0082(14) 0.0150(12) -0.0021(12)
C6 0.0498(14) 0.0554(15) 0.0677(17) 0.0010(12) -0.0165(12) -0.0032(11)
C7 0.0674(17) 0.0547(15) 0.0553(15) 0.0031(11) -0.0215(13) -0.0076(12)
C2A 0.0587(16) 0.0652(17) 0.076(2) -0.0014(14) 0.0124(14) 0.0025(13)
C3A 0.0530(15) 0.080(2) 0.0712(19) 0.0030(15) 0.0156(13) 0.0056(14)
C12A 0.0541(16) 0.0656(18) 0.103(3) 0.0085(17) 0.0257(17) 0.0091(14)
C5A 0.0603(18) 0.093(3) 0.081(2) 0.0081(18) 0.0191(16) -0.0093(16)
C8A 0.088(2) 0.089(3) 0.108(3) -0.008(2) 0.041(2) 0.010(2)
C7A 0.103(3) 0.108(3) 0.113(3) -0.008(3) 0.058(3) 0.014(3)
C6A 0.083(3) 0.117(3) 0.110(3) 0.010(3) 0.051(2) -0.002(2)
C14 0.0444(17) 0.175(5) 0.113(3) -0.028(3) 0.0038(19) -0.001(2)
C14A 0.140(4) 0.136(5) 0.206(7) -0.037(4) 0.108(5) -0.060(4)
C15 0.210(11) 0.139(8) 0.038(3) 0.005(4) 0.017(5) 0.072(8)
C16 0.286(16) 0.209(15) 0.047(5) 0.018(7) 0.059(8) 0.094(13)
C17 0.26(2) 0.51(4) 0.24(3) 0.16(3) -0.015(18) 0.00(2)
C17A 0.201(7) 0.118(5) 0.285(11) 0.015(6) -0.024(7) 0.010(5)
C16A 0.135(5) 0.160(5) 0.198(6) -0.022(5) -0.015(4) 0.075(4)
C15A 0.112(3) 0.084(3) 0.106(3) 0.024(2) -0.006(2) 0.032(2)
C18 0.238(15) 0.199(14) 0.100(8) -0.024(8) 0.065(10) 0.005(13)
C19 0.38(3) 0.33(3) 0.22(2) 0.106(19) 0.04(2) 0.03(2)
C20 0.29(2) 0.24(2) 0.22(2) 0.094(16) 0.093(18) 0.108(17)

loop_
_atom_type_symbol
_atom_type_description
_atom_type_scat_dispersion_real
_atom_type_scat_dispersion_imag
_atom_type_scat_source
C C 0.0181 0.0091 'International Tables Vol C Tables 4.2.6.8 and 6.1.1.4'
H H 0.0000 0.0000 'International Tables Vol C Tables 4.2.6.8 and 6.1.1.4'
N N 0.0311 0.0180 'International Tables Vol C Tables 4.2.6.8 and 6.1.1.4'
O O 0.0492 0.0322 'International Tables Vol C Tables 4.2.6.8 and 6.1.1.4'
V V 0.0687 2.1097 'International Tables Vol C Tables 4.2.6.8 and 6.1.1.4'

loop_
_geom_angle_atom_site_label_1
_geom_angle_atom_site_label_2
_geom_angle_atom_site_label_3
_geom_angle
_geom_angle_site_symmetry_1
_geom_angle_site_symmetry_3
_geom_angle_publ_flag
O1A V1A N3 82.72(7) . . ?
O1A V1A N2A 73.55(7) . . ?
O2A V1A O1A 151.69(8) . . ?
O2A V1A N3 79.83(8) . . ?
O2A V1A N2A 82.79(9) . . ?
O4A V1A O1A 92.54(8) . . ?
O4A V1A O2A 105.63(9) . . ?
O4A V1A N3 78.82(8) . . ?
O4A V1A N2A 159.82(9) . . ?
O5A V1A O1A 98.13(10) . . ?
O5A V1A O2A 98.93(10) . . ?
O5A V1A O4A 102.31(11) . . ?
O5A V1A N3 178.54(10) . . ?
O5A V1A N2A 94.24(11) . . ?
N2A V1A N3 84.85(8) . . ?
O1 V1 N2 74.90(7) . . ?
O2 V1 O1 152.40(8) . . ?
O2 V1 N2 84.07(8) . . ?
O5 V1 O1 98.92(10) . . ?
O5 V1 O2 99.73(10) . . ?
O5 V1 N2 92.67(11) . . ?
O5 V1 O4 103.90(14) . . ?
O4 V1 O1 93.34(10) . . ?
O4 V1 O2 101.68(11) . . ?
O4 V1 N2 161.11(11) . . ?
C1 O1 V1 116.28(15) . . ?
C1A O1A V1A 118.38(15) . . ?
C4 O2 V1 134.65(16) . . ?
C4A O2A V1A 129.80(18) . . ?
C15A O4A V1A 134.5(2) . . ?
N1 N2 V1 115.70(14) . . ?
C2 N2 V1 128.33(17) . . ?
C2 N2 N1 115.71(19) . . ?
C5 O3 C14 117.6(3) . . ?
C10 N3 V1A 125.65(16) . . ?
C11 N3 V1A 116.59(16) . . ?
C11 N3 C10 117.1(2) . . ?
C1 N1 N2 108.59(19) . . ?
C11A N3A C10A 117.1(2) . . ?
N1A N2A V1A 116.31(16) . . ?
C2A N2A V1A 127.1(2) . . ?
C2A N2A N1A 116.1(2) . . ?
C1A N1A N2A 107.7(2) . . ?
C13 C9 C1 119.5(2) . . ?
C10 C9 C1 121.9(2) . . ?
C10 C9 C13 118.6(2) . . ?
C15 O4 V1 142.2(4) . . ?
C18 O4 V1 152.5(6) . . ?
O1 C1 C9 119.4(2) . . ?
N1 C1 O1 123.5(2) . . ?
N1 C1 C9 117.0(2) . . ?
C4 C3 C2 121.2(2) . . ?
C4 C3 C8 120.2(2) . . ?
C8 C3 C2 118.6(2) . . ?
O2 C4 C3 122.6(2) . . ?
O2 C4 C5 118.6(2) . . ?
C3 C4 C5 118.8(2) . . ?
O1A C1A C9A 117.3(2) . . ?
N1A C1A O1A 124.0(2) . . ?
N1A C1A C9A 118.7(2) . . ?
N2 C2 C3 124.3(2) . . ?
N2 C2 H2 117.9 . . ?
C3 C2 H2 117.9 . . ?
C9 C13 H13 120.6 . . ?
C12 C13 C9 118.8(2) . . ?
C12 C13 H13 120.6 . . ?
N3A C10A H10A 118.4 . . ?
N3A C10A C9A 123.3(2) . . ?
C9A C10A H10A 118.4 . . ?
C10A C9A C1A 121.2(2) . . ?
C13A C9A C1A 120.6(2) . . ?
C13A C9A C10A 118.2(2) . . ?
N3 C10 C9 122.9(2) . . ?
N3 C10 H10 118.5 . . ?
C9 C10 H10 118.5 . . ?
O3 C5 C4 114.9(2) . . ?
O3 C5 C6 125.7(2) . . ?
C6 C5 C4 119.5(2) . . ?
N3 C11 H11 118.1 . . ?
N3 C11 C12 123.9(2) . . ?
C12 C11 H11 118.1 . . ?
C3 C8 H8 120.2 . . ?
C7 C8 C3 119.7(3) . . ?
C7 C8 H8 120.2 . . ?
C5A O3A C14A 119.8(4) . . ?
C13 C12 C11 118.7(2) . . ?
C13 C12 H12 120.7 . . ?
C11 C12 H12 120.7 . . ?
O2A C4A C3A 122.8(3) . . ?
O2A C4A C5A 118.0(3) . . ?
C3A C4A C5A 119.1(3) . . ?
C9A C13A H13A 120.6 . . ?
C9A C13A C12A 118.8(3) . . ?
C12A C13A H13A 120.6 . . ?
N3A C11A H11A 118.2 . . ?
N3A C11A C12A 123.6(3) . . ?
C12A C11A H11A 118.2 . . ?
C5 C6 H6 119.4 . . ?
C7 C6 C5 121.2(2) . . ?
C7 C6 H6 119.4 . . ?
C8 C7 C6 120.6(2) . . ?
C8 C7 H7 119.7 . . ?
C6 C7 H7 119.7 . . ?
N2A C2A H2A 118.6 . . ?
N2A C2A C3A 122.8(3) . . ?
C3A C2A H2A 118.6 . . ?
C4A C3A C2A 121.2(3) . . ?
C4A C3A C8A 120.1(3) . . ?
C8A C3A C2A 118.8(3) . . ?
C13A C12A H12A 120.5 . . ?
C11A C12A C13A 119.0(3) . . ?
C11A C12A H12A 120.5 . . ?
O3A C5A C4A 114.2(3) . . ?
O3A C5A C6A 126.0(3) . . ?
C6A C5A C4A 119.7(4) . . ?
C3A C8A H8A 120.3 . . ?
C7A C8A C3A 119.3(4) . . ?
C7A C8A H8A 120.3 . . ?
C8A C7A H7A 119.7 . . ?
C8A C7A C6A 120.6(4) . . ?
C6A C7A H7A 119.7 . . ?
C5A C6A H6A 119.5 . . ?
C7A C6A C5A 121.1(4) . . ?
C7A C6A H6A 119.5 . . ?
O3 C14 H14A 109.5 . . ?
O3 C14 H14B 109.5 . . ?
O3 C14 H14C 109.5 . . ?
H14A C14 H14B 109.5 . . ?
H14A C14 H14C 109.5 . . ?
H14B C14 H14C 109.5 . . ?
O3A C14A H14D 109.5 . . ?
O3A C14A H14E 109.5 . . ?
O3A C14A H14F 109.5 . . ?
H14D C14A H14E 109.5 . . ?
H14D C14A H14F 109.5 . . ?
H14E C14A H14F 109.5 . . ?
O4 C15 H15A 110.7 . . ?
O4 C15 H15B 110.7 . . ?
O4 C15 C16 105.4(6) . . ?
H15A C15 H15B 108.8 . . ?
C16 C15 H15A 110.7 . . ?
C16 C15 H15B 110.7 . . ?
C15 C16 H16A 109.2 . . ?
C15 C16 H16B 109.2 . . ?
H16A C16 H16B 107.9 . . ?
C17 C16 C15 112.1 . . ?
C17 C16 H16A 109.2 . . ?
C17 C16 H16B 109.2 . . ?
C16 C17 H17A 109.5 . . ?
C16 C17 H17B 109.5 . . ?
C16 C17 H17C 109.5 . . ?
H17A C17 H17B 109.5 . . ?
H17A C17 H17C 109.5 . . ?
H17B C17 H17C 109.5 . . ?
H17D C17A H17E 109.5 . . ?
H17D C17A H17F 109.5 . . ?
H17E C17A H17F 109.5 . . ?
C16A C17A H17D 109.5 . . ?
C16A C17A H17E 109.5 . . ?
C16A C17A H17F 109.5 . . ?
C17A C16A H16C 109.2 . . ?
C17A C16A H16D 109.2 . . ?
H16C C16A H16D 107.9 . . ?
C15A C16A C17A 112.1 . . ?
C15A C16A H16C 109.2 . . ?
C15A C16A H16D 109.2 . . ?
O4A C15A C16A 111.0(3) . . ?
O4A C15A H15C 109.4 . . ?
O4A C15A H15D 109.4 . . ?
C16A C15A H15C 109.4 . . ?
C16A C15A H15D 109.4 . . ?
H15C C15A H15D 108.0 . . ?
O4 C18 H18A 110.6 . . ?
O4 C18 H18B 110.6 . . ?
O4 C18 C19 105.7(12) . . ?
H18A C18 H18B 108.7 . . ?
C19 C18 H18A 110.6 . . ?
C19 C18 H18B 110.6 . . ?
C18 C19 H19A 109.2 . . ?
C18 C19 H19B 109.2 . . ?
H19A C19 H19B 107.9 . . ?
C20 C19 C18 112.1 . . ?
C20 C19 H19A 109.2 . . ?
C20 C19 H19B 109.2 . . ?
C19 C20 H20A 109.5 . . ?
C19 C20 H20B 109.5 . . ?
C19 C20 H20C 109.5 . . ?
H20A C20 H20B 109.5 . . ?
H20A C20 H20C 109.5 . . ?
H20B C20 H20C 109.5 . . ?

loop_
_geom_bond_atom_site_label_1
_geom_bond_atom_site_label_2
_geom_bond_distance
_geom_bond_site_symmetry_2
_geom_bond_publ_flag
V1A O1A 1.9653(17) . ?
V1A O2A 1.8563(18) . ?
V1A O4A 1.773(2) . ?
V1A N3 2.444(2) . ?
V1A O5A 1.586(2) . ?
V1A N2A 2.142(2) . ?
V1 O1 1.9658(17) . ?
V1 O2 1.8558(18) . ?
V1 N2 2.0994(19) . ?
V1 O5 1.594(2) . ?
V1 O4 1.746(2) . ?
O1 C1 1.305(3) . ?
O1A C1A 1.303(3) . ?
O2 C4 1.333(3) . ?
O2A C4A 1.326(4) . ?
O4A C15A 1.413(4) . ?
N2 N1 1.393(3) . ?
N2 C2 1.285(3) . ?
O3 C5 1.353(3) . ?
O3 C14 1.402(4) . ?
N3 C10 1.342(3) . ?
N3 C11 1.338(3) . ?
N1 C1 1.298(3) . ?
N3A C10A 1.343(3) . ?
N3A C11A 1.336(3) . ?
N2A N1A 1.399(3) . ?
N2A C2A 1.274(4) . ?
N1A C1A 1.296(3) . ?
C9 C1 1.482(3) . ?
C9 C13 1.395(3) . ?
C9 C10 1.385(3) . ?
O4 C15 1.389(8) . ?
O4 C18 1.357(10) . ?
C3 C4 1.398(3) . ?
C3 C2 1.432(3) . ?
C3 C8 1.411(3) . ?
C4 C5 1.418(3) . ?
C1A C9A 1.481(3) . ?
C2 H2 0.9300 . ?
C13 H13 0.9300 . ?
C13 C12 1.372(4) . ?
C10A H10A 0.9300 . ?
C10A C9A 1.389(4) . ?
C9A C13A 1.380(4) . ?
C10 H10 0.9300 . ?
C5 C6 1.380(4) . ?
C11 H11 0.9300 . ?
C11 C12 1.377(4) . ?
C8 H8 0.9300 . ?
C8 C7 1.370(4) . ?
O3A C5A 1.369(5) . ?
O3A C14A 1.384(5) . ?
C12 H12 0.9300 . ?
C4A C3A 1.399(5) . ?
C4A C5A 1.408(4) . ?
C13A H13A 0.9300 . ?
C13A C12A 1.387(4) . ?
C11A H11A 0.9300 . ?
C11A C12A 1.369(4) . ?
C6 H6 0.9300 . ?
C6 C7 1.379(4) . ?
C7 H7 0.9300 . ?
C2A H2A 0.9300 . ?
C2A C3A 1.440(4) . ?
C3A C8A 1.420(5) . ?
C12A H12A 0.9300 . ?
C5A C6A 1.384(6) . ?
C8A H8A 0.9300 . ?
C8A C7A 1.376(6) . ?
C7A H7A 0.9300 . ?
C7A C6A 1.380(7) . ?
C6A H6A 0.9300 . ?
C14 H14A 0.9600 . ?
C14 H14B 0.9600 . ?
C14 H14C 0.9600 . ?
C14A H14D 0.9600 . ?
C14A H14E 0.9600 . ?
C14A H14F 0.9600 . ?
C15 H15A 0.9700 . ?
C15 H15B 0.9700 . ?
C15 C16 1.5307 . ?
C16 H16A 0.9700 . ?
C16 H16B 0.9700 . ?
C16 C17 1.5301 . ?
C17 H17A 0.9600 . ?
C17 H17B 0.9600 . ?
C17 H17C 0.9600 . ?
C17A H17D 0.9600 . ?
C17A H17E 0.9600 . ?
C17A H17F 0.9600 . ?
C17A C16A 1.5307 . ?
C16A H16C 0.9700 . ?
C16A H16D 0.9700 . ?
C16A C15A 1.5301 . ?
C15A H15C 0.9700 . ?
C15A H15D 0.9700 . ?
C18 H18A 0.9700 . ?
C18 H18B 0.9700 . ?
C18 C19 1.5306 . ?
C19 H19A 0.9700 . ?
C19 H19B 0.9700 . ?
C19 C20 1.5300 . ?
C20 H20A 0.9600 . ?
C20 H20B 0.9600 . ?
C20 H20C 0.9600 . ?

loop_
_geom_torsion_atom_site_label_1
_geom_torsion_atom_site_label_2
_geom_torsion_atom_site_label_3
_geom_torsion_atom_site_label_4
_geom_torsion
_geom_torsion_site_symmetry_1
_geom_torsion_site_symmetry_2
_geom_torsion_site_symmetry_3
_geom_torsion_site_symmetry_4
_geom_torsion_publ_flag
V1A O1A C1A N1A -2.9(3) . . . . ?
V1A O1A C1A C9A 177.34(16) . . . . ?
V1A O2A C4A C3A 37.5(4) . . . . ?
V1A O2A C4A C5A -145.2(2) . . . . ?
V1A O4A C15A C16A -119.3(3) . . . . ?
V1A N3 C10 C9 -169.70(17) . . . . ?
V1A N3 C11 C12 171.4(2) . . . . ?
V1A N2A N1A C1A -2.3(3) . . . . ?
V1A N2A C2A C3A -5.5(5) . . . . ?
V1 O1 C1 N1 -9.9(3) . . . . ?
V1 O1 C1 C9 170.84(15) . . . . ?
V1 O2 C4 C3 22.5(3) . . . . ?
V1 O2 C4 C5 -159.28(18) . . . . ?
V1 N2 N1 C1 5.0(2) . . . . ?
V1 N2 C2 C3 -5.7(4) . . . . ?
V1 O4 C15 C16 -170.6(8) . . . . ?
V1 O4 C18 C19 -174.6(12) . . . . ?
O1 V1 O2 C4 -65.8(3) . . . . ?
O1 V1 O4 C15 -22.8(10) . . . . ?
O1 V1 O4 C18 124.4(17) . . . . ?
O1A V1A O2A C4A -74.4(3) . . . . ?
O1A V1A O4A C15A 90.4(3) . . . . ?
O1A C1A C9A C10A 167.5(2) . . . . ?
O1A C1A C9A C13A -12.6(4) . . . . ?
O2 V1 O4 C15 133.9(10) . . . . ?
O2 V1 O4 C18 -78.8(17) . . . . ?
O2 C4 C5 O3 0.6(3) . . . . ?
O2 C4 C5 C6 179.8(2) . . . . ?
O2A V1A O4A C15A -111.6(3) . . . . ?
O2A C4A C3A C2A -0.4(5) . . . . ?
O2A C4A C3A C8A 178.6(3) . . . . ?
O2A C4A C5A O3A 2.6(5) . . . . ?
O2A C4A C5A C6A -178.4(4) . . . . ?
O4A V1A O2A C4A 157.6(2) . . . . ?
N2 V1 O2 C4 -25.7(2) . . . . ?
N2 V1 O4 C15 27.7(11) . . . . ?
N2 V1 O4 C18 175.0(17) . . . . ?
N2 N1 C1 O1 2.9(3) . . . . ?
N2 N1 C1 C9 -177.85(19) . . . . ?
O3 C5 C6 C7 -179.9(3) . . . . ?
N3 V1A O2A C4A -127.2(3) . . . . ?
N3 V1A O4A C15A 172.4(3) . . . . ?
N3 C11 C12 C13 -0.4(4) . . . . ?
N1 N2 C2 C3 -179.5(2) . . . . ?
N3A C10A C9A C1A -179.2(2) . . . . ?
N3A C10A C9A C13A 0.9(4) . . . . ?
N3A C11A C12A C13A 0.3(6) . . . . ?
O5A V1A O2A C4A 52.0(3) . . . . ?
O5A V1A O4A C15A -8.5(3) . . . . ?
O5 V1 O2 C4 66.0(2) . . . . ?
O5 V1 O4 C15 -122.9(10) . . . . ?
O5 V1 O4 C18 24.4(17) . . . . ?
N2A V1A O2A C4A -41.2(2) . . . . ?
N2A V1A O4A C15A 135.9(3) . . . . ?
N2A N1A C1A O1A 3.3(3) . . . . ?
N2A N1A C1A C9A -176.9(2) . . . . ?
N2A C2A C3A C4A -12.9(5) . . . . ?
N2A C2A C3A C8A 168.0(4) . . . . ?
N1A N2A C2A C3A -176.7(3) . . . . ?
N1A C1A C9A C10A -12.2(4) . . . . ?
N1A C1A C9A C13A 167.7(3) . . . . ?
C9 C13 C12 C11 0.0(4) . . . . ?
O4 V1 O2 C4 172.6(2) . . . . ?
O4 C15 C16 C17 55.4(17) . . . . ?
O4 C18 C19 C20 -81.1(19) . . . . ?
C1 C9 C13 C12 -179.3(2) . . . . ?
C1 C9 C10 N3 178.8(2) . . . . ?
C3 C4 C5 O3 178.9(2) . . . . ?
C3 C4 C5 C6 -1.9(4) . . . . ?
C3 C8 C7 C6 -0.8(4) . . . . ?
C4 C3 C2 N2 -6.5(4) . . . . ?
C4 C3 C8 C7 -0.1(4) . . . . ?
C4 C5 C6 C7 1.0(4) . . . . ?
C1A C9A C13A C12A -179.8(3) . . . . ?
C2 N2 N1 C1 179.6(2) . . . . ?
C2 C3 C4 O2 0.1(4) . . . . ?
C2 C3 C4 C5 -178.1(2) . . . . ?
C2 C3 C8 C7 179.5(2) . . . . ?
C13 C9 C1 O1 -170.3(2) . . . . ?
C13 C9 C1 N1 10.4(3) . . . . ?
C13 C9 C10 N3 -1.2(3) . . . . ?
C10A N3A C11A C12A 0.7(4) . . . . ?
C10A C9A C13A C12A 0.1(5) . . . . ?
C9A C13A C12A C11A -0.6(5) . . . . ?
C10 N3 C11 C12 0.0(4) . . . . ?
C10 C9 C1 O1 9.6(3) . . . . ?
C10 C9 C1 N1 -169.7(2) . . . . ?
C10 C9 C13 C12 0.8(3) . . . . ?
C5 C6 C7 C8 0.4(4) . . . . ?
C11 N3 C10 C9 0.9(3) . . . . ?
C8 C3 C4 O2 179.7(2) . . . . ?
C8 C3 C4 C5 1.5(3) . . . . ?
C8 C3 C2 N2 173.9(2) . . . . ?
O3A C5A C6A C7A 178.1(5) . . . . ?
C4A C3A C8A C7A 0.0(7) . . . . ?
C4A C5A C6A C7A -0.8(7) . . . . ?
C11A N3A C10A C9A -1.2(4) . . . . ?
C2A N2A N1A C1A 169.9(3) . . . . ?
C2A C3A C8A C7A 179.1(4) . . . . ?
C3A C4A C5A O3A 180.0(3) . . . . ?
C3A C4A C5A C6A -1.0(5) . . . . ?
C3A C8A C7A C6A -1.8(8) . . . . ?
C5A C4A C3A C2A -177.7(3) . . . . ?
C5A C4A C3A C8A 1.4(5) . . . . ?
C8A C7A C6A C5A 2.2(8) . . . . ?
C14 O3 C5 C4 177.6(3) . . . . ?
C14 O3 C5 C6 -1.5(5) . . . . ?
C14A O3A C5A C4A -169.3(5) . . . . ?
C14A O3A C5A C6A 11.7(8) . . . . ?
C17A C16A C15A O4A 81.3(6) . . . . ?
